data_4072332
loop_
_publ_author_name
'Schuecker, Raffael'
'John, Roland O.'
'Jakupec, Michael A.'
'Arion, Vladimir B.'
'Keppler, Bernhard K.'

_publ_section_title
;
 Water-Soluble Mixed-Ligand Ruthenium(II) and Osmium(II) Arene Complexes
 with High Antiproliferative Activity
;
_journal_issue 24
_journal_name_full Organometallics
_journal_page_first 6587
_journal_paper_doi 10.1021/om800774t
_journal_volume 27
_journal_year 2008
_chemical_formula_sum 'C29 H37 N3 O4 Os'
_chemical_formula_weight 681.82
_chemical_name_systematic
; 
(quinolin-8-olato-kappaN^1^,kappaO^8^)(1H-indazol-1-ide-kappaN^2^)
(1,2,3,4,5,6-hapto)-1-isopropyl-4-methylbenzene-osmium(II) 
trimethanol solvate 
;
_space_group_IT_number 2
_symmetry_cell_setting triclinic
_symmetry_space_group_name_Hall '-P 1'
_symmetry_space_group_name_H-M 'P -1'
_atom_sites_solution_hydrogens geom
_atom_sites_solution_primary direct
_atom_sites_solution_secondary difmap
_audit_creation_method SHELXL-97
_cell_angle_alpha 90.499(3)
_cell_angle_beta 108.143(2)
_cell_angle_gamma 112.641(2)
_cell_formula_units_Z 2
_cell_length_a 10.4410(5)
_cell_length_b 11.3821(5)
_cell_length_c 13.4172(7)
_cell_measurement_temperature 100(2)
_cell_volume 1383.35(12)
_computing_structure_refinement 'SHELXL-97 (Sheldrick, 1997)'
_computing_structure_solution 'SHELXS-97 (Sheldrick, 1990)'
_diffrn_ambient_temperature 100(2)
_diffrn_measured_fraction_theta_full 0.993
_diffrn_measured_fraction_theta_max 0.993
_diffrn_radiation_monochromator graphite
_diffrn_radiation_source 'fine-focus sealed tube'
_diffrn_radiation_type MoK\a
_diffrn_radiation_wavelength 0.71073
_diffrn_reflns_av_R_equivalents 0.0233
_diffrn_reflns_av_sigmaI/netI 0.0127
_diffrn_reflns_limit_h_max 14
_diffrn_reflns_limit_h_min -14
_diffrn_reflns_limit_k_max 16
_diffrn_reflns_limit_k_min -16
_diffrn_reflns_limit_l_max 18
_diffrn_reflns_limit_l_min -18
_diffrn_reflns_number 73439
_diffrn_reflns_theta_full 30.13
_diffrn_reflns_theta_max 30.13
_diffrn_reflns_theta_min 2.72
_exptl_absorpt_coefficient_mu 4.647
_exptl_absorpt_correction_T_max 0.3178
_exptl_absorpt_correction_T_min 0.3010
_exptl_absorpt_correction_type multi-scan
_exptl_absorpt_process_details SADABS
_exptl_crystal_density_diffrn 1.637
_exptl_crystal_density_method 'not measured'
_exptl_crystal_description block
_exptl_crystal_F_000 680
_exptl_crystal_size_max 0.34
_exptl_crystal_size_mid 0.32
_exptl_crystal_size_min 0.32
_refine_diff_density_max 0.804
_refine_diff_density_min -0.506
_refine_diff_density_rms 0.067
_refine_ls_extinction_method none
_refine_ls_goodness_of_fit_ref 1.065
_refine_ls_hydrogen_treatment constr
_refine_ls_matrix_type full
_refine_ls_number_parameters 343
_refine_ls_number_reflns 8097
_refine_ls_number_restraints 0
_refine_ls_restrained_S_all 1.065
_refine_ls_R_factor_all 0.0139
_refine_ls_R_factor_gt 0.0123
_refine_ls_shift/su_max 0.004
_refine_ls_shift/su_mean 0.000
_refine_ls_structure_factor_coef Fsqd
_refine_ls_weighting_details 'calc w=1/[\s^2^(Fo^2^)+(0.0134P)^2^+0.8831P] where P=(Fo^2^+2Fc^2^)/3'
_refine_ls_weighting_scheme calc
_refine_ls_wR_factor_gt 0.0298
_refine_ls_wR_factor_ref 0.0304
_reflns_number_gt 7747
_reflns_number_total 8097
_reflns_threshold_expression >2sigma(I)
_cod_data_source_file om800774t_si_003.cif
_cod_data_source_block rasc080_5b
_cod_original_sg_symbol_H-M P-1
_cod_database_code 4072332

loop_
_symmetry_equiv_pos_as_xyz
'x, y, z'
'-x, -y, -z'

loop_
_atom_site_label
_atom_site_type_symbol
_atom_site_fract_x
_atom_site_fract_y
_atom_site_fract_z
_atom_site_U_iso_or_equiv
_atom_site_adp_type
_atom_site_occupancy
_atom_site_symmetry_multiplicity
_atom_site_calc_flag
_atom_site_refinement_flags
Os1 Os 0.188532(5) 0.669672(5) 0.376287(4) 0.01028(2) Uani 1 1 d .
O1 O 0.04770(11) 0.47674(9) 0.34587(8) 0.01398(18) Uani 1 1 d .
N1 N 0.05676(13) 0.65165(11) 0.21873(9) 0.0128(2) Uani 1 1 d .
N2 N 0.30500(13) 0.60425(11) 0.30530(9) 0.0132(2) Uani 1 1 d .
N3 N 0.39361(13) 0.68367(12) 0.25609(10) 0.0153(2) Uani 1 1 d .
C1 C 0.39904(15) 0.78216(13) 0.50289(11) 0.0154(3) Uani 1 1 d .
C2 C 0.35188(16) 0.86652(13) 0.43788(11) 0.0159(3) Uani 1 1 d .
H2 H 0.4167 0.9264 0.4080 0.019 Uiso 1 1 calc R
C3 C 0.20751(16) 0.86064(13) 0.41807(11) 0.0152(3) Uani 1 1 d .
H3 H 0.1763 0.9152 0.3726 0.018 Uiso 1 1 calc R
C4 C 0.10759(15) 0.77536(13) 0.46420(11) 0.0139(2) Uani 1 1 d .
C5 C 0.15623(15) 0.69124(13) 0.52695(10) 0.0134(2) Uani 1 1 d .
H5 H 0.0908 0.6304 0.5559 0.016 Uiso 1 1 calc R
C6 C 0.30061(15) 0.69527(13) 0.54798(11) 0.0144(2) Uani 1 1 d .
H6 H 0.3310 0.6395 0.5924 0.017 Uiso 1 1 calc R
C7 C 0.54596(16) 0.77860(16) 0.51765(13) 0.0217(3) Uani 1 1 d .
H7A H 0.6197 0.8358 0.5825 0.033 Uiso 1 1 calc R
H7B H 0.5760 0.8072 0.4567 0.033 Uiso 1 1 calc R
H7C H 0.5381 0.6905 0.5235 0.033 Uiso 1 1 calc R
C8 C -0.04406(16) 0.77378(14) 0.44380(12) 0.0169(3) Uani 1 1 d .
H8 H -0.0654 0.8213 0.3827 0.020 Uiso 1 1 calc R
C9 C -0.16602(17) 0.63841(15) 0.41657(13) 0.0225(3) Uani 1 1 d .
H9A H -0.1617 0.5915 0.3569 0.034 Uiso 1 1 calc R
H9B H -0.2622 0.6434 0.3970 0.034 Uiso 1 1 calc R
H9C H -0.1527 0.5932 0.4782 0.034 Uiso 1 1 calc R
C10 C -0.0435(2) 0.84498(17) 0.54197(15) 0.0278(3) Uani 1 1 d .
H10A H -0.0349 0.7943 0.6004 0.042 Uiso 1 1 calc R
H10B H -0.1357 0.8568 0.5252 0.042 Uiso 1 1 calc R
H10C H 0.0404 0.9292 0.5628 0.042 Uiso 1 1 calc R
C11 C 0.06351(16) 0.74316(14) 0.15736(12) 0.0172(3) Uani 1 1 d .
H11 H 0.1296 0.8296 0.1872 0.021 Uiso 1 1 calc R
C12 C -0.02415(17) 0.71608(15) 0.04964(12) 0.0204(3) Uani 1 1 d .
H12 H -0.0177 0.7841 0.0082 0.024 Uiso 1 1 calc R
C13 C -0.11866(17) 0.59234(16) 0.00404(12) 0.0196(3) Uani 1 1 d .
H13 H -0.1773 0.5739 -0.0690 0.024 Uiso 1 1 calc R
C14 C -0.12819(15) 0.49196(14) 0.06674(11) 0.0156(3) Uani 1 1 d .
C15 C -0.21949(16) 0.36006(15) 0.02867(12) 0.0198(3) Uani 1 1 d .
H15 H -0.2808 0.3331 -0.0437 0.024 Uiso 1 1 calc R
C16 C -0.21844(16) 0.27165(14) 0.09728(12) 0.0197(3) Uani 1 1 d .
H16 H -0.2793 0.1833 0.0709 0.024 Uiso 1 1 calc R
C17 C -0.13062(16) 0.30676(14) 0.20536(12) 0.0171(3) Uani 1 1 d .
H17 H -0.1341 0.2428 0.2507 0.021 Uiso 1 1 calc R
C18 C -0.03900(15) 0.43484(13) 0.24545(11) 0.0133(2) Uani 1 1 d .
C19 C -0.03836(15) 0.52686(13) 0.17466(11) 0.0133(2) Uani 1 1 d .
C20 C 0.31333(15) 0.48935(13) 0.30599(11) 0.0153(2) Uani 1 1 d .
H20 H 0.2616 0.4195 0.3364 0.018 Uiso 1 1 calc R
C21 C 0.41147(16) 0.48999(14) 0.25422(11) 0.0162(3) Uani 1 1 d .
C22 C 0.46260(18) 0.40065(16) 0.22566(13) 0.0224(3) Uani 1 1 d .
H22 H 0.4318 0.3167 0.2448 0.027 Uiso 1 1 calc R
C23 C 0.55773(19) 0.43865(18) 0.16958(14) 0.0273(3) Uani 1 1 d .
H23 H 0.5934 0.3800 0.1499 0.033 Uiso 1 1 calc R
C24 C 0.6039(2) 0.56337(19) 0.14038(14) 0.0285(4) Uani 1 1 d .
H24 H 0.6697 0.5862 0.1014 0.034 Uiso 1 1 calc R
C26 C 0.45900(16) 0.61475(14) 0.22475(11) 0.0163(3) Uani 1 1 d .
C25 C 0.55663(18) 0.65213(17) 0.16671(13) 0.0238(3) Uani 1 1 d .
H25 H 0.5883 0.7356 0.1467 0.029 Uiso 1 1 calc R
O2 O 0.17768(18) 0.06779(14) 0.23963(11) 0.0405(3) Uani 1 1 d .
H200 H 0.2182 0.0662 0.1948 0.061 Uiso 1 1 calc R
C27 C 0.0412(4) 0.0707(4) 0.1891(2) 0.0786(11) Uani 1 1 d .
H27A H -0.0251 0.0301 0.2287 0.118 Uiso 1 1 calc R
H27B H -0.0010 0.0238 0.1170 0.118 Uiso 1 1 calc R
H27C H 0.0533 0.1602 0.1861 0.118 Uiso 1 1 calc R
O4 O 0.44918(16) 0.91869(13) 0.20198(13) 0.0416(3) Uani 1 1 d .
H40 H 0.4240 0.8471 0.2237 0.062 Uiso 1 1 calc R
C29 C 0.5980(3) 0.9965(2) 0.26108(18) 0.0453(6) Uani 1 1 d .
H29C H 0.6199 1.0861 0.2495 0.068 Uiso 1 1 calc R
H29B H 0.6623 0.9669 0.2382 0.068 Uiso 1 1 calc R
H29A H 0.6152 0.9908 0.3366 0.068 Uiso 1 1 calc R
O3 O 0.27228(19) 0.01962(16) 0.08129(15) 0.0479(4) Uani 1 1 d .
H30 H 0.3346 -0.0010 0.1250 0.072 Uiso 1 1 calc R
C28 C 0.3402(3) 0.10317(19) 0.01911(19) 0.0419(5) Uani 1 1 d .
H28C H 0.2945 0.1643 0.0003 0.063 Uiso 1 1 calc R
H28B H 0.3280 0.0533 -0.0456 0.063 Uiso 1 1 calc R
H28A H 0.4456 0.1503 0.0593 0.063 Uiso 1 1 calc R

loop_
_atom_site_aniso_label
_atom_site_aniso_U_11
_atom_site_aniso_U_22
_atom_site_aniso_U_33
_atom_site_aniso_U_23
_atom_site_aniso_U_13
_atom_site_aniso_U_12
Os1 0.00949(3) 0.01070(2) 0.00885(3) 0.00101(2) 0.00271(2) 0.00259(2)
O1 0.0140(4) 0.0129(4) 0.0112(4) 0.0010(3) 0.0035(4) 0.0021(4)
N1 0.0121(5) 0.0150(5) 0.0113(5) 0.0019(4) 0.0041(4) 0.0054(4)
N2 0.0123(5) 0.0147(5) 0.0115(5) 0.0019(4) 0.0039(4) 0.0047(4)
N3 0.0154(5) 0.0190(5) 0.0142(5) 0.0050(4) 0.0077(4) 0.0076(5)
C1 0.0115(6) 0.0170(6) 0.0123(6) -0.0035(5) 0.0016(5) 0.0023(5)
C2 0.0147(6) 0.0133(6) 0.0146(6) -0.0008(5) 0.0061(5) -0.0002(5)
C3 0.0190(6) 0.0111(6) 0.0141(6) 0.0009(5) 0.0060(5) 0.0044(5)
C4 0.0144(6) 0.0136(6) 0.0125(6) -0.0002(5) 0.0044(5) 0.0048(5)
C5 0.0144(6) 0.0139(6) 0.0107(6) 0.0006(5) 0.0049(5) 0.0042(5)
C6 0.0136(6) 0.0165(6) 0.0101(6) 0.0007(5) 0.0015(5) 0.0051(5)
C7 0.0111(6) 0.0288(8) 0.0199(7) -0.0016(6) 0.0030(5) 0.0046(6)
C8 0.0154(6) 0.0184(6) 0.0189(7) 0.0040(5) 0.0059(5) 0.0088(5)
C9 0.0135(6) 0.0230(7) 0.0258(8) 0.0016(6) 0.0022(6) 0.0055(6)
C10 0.0256(8) 0.0319(9) 0.0304(9) -0.0011(7) 0.0110(7) 0.0155(7)
C11 0.0177(6) 0.0188(6) 0.0157(6) 0.0051(5) 0.0060(5) 0.0076(5)
C12 0.0229(7) 0.0267(7) 0.0153(7) 0.0082(6) 0.0071(6) 0.0134(6)
C13 0.0189(7) 0.0308(8) 0.0105(6) 0.0030(5) 0.0035(5) 0.0128(6)
C14 0.0124(6) 0.0231(7) 0.0113(6) -0.0013(5) 0.0031(5) 0.0081(5)
C15 0.0153(6) 0.0252(7) 0.0148(6) -0.0061(5) 0.0007(5) 0.0078(6)
C16 0.0158(6) 0.0184(7) 0.0200(7) -0.0058(5) 0.0036(5) 0.0041(5)
C17 0.0154(6) 0.0155(6) 0.0184(7) -0.0007(5) 0.0053(5) 0.0045(5)
C18 0.0110(6) 0.0158(6) 0.0129(6) 0.0004(5) 0.0048(5) 0.0048(5)
C19 0.0110(6) 0.0168(6) 0.0119(6) -0.0005(5) 0.0039(5) 0.0056(5)
C20 0.0137(6) 0.0148(6) 0.0153(6) 0.0014(5) 0.0030(5) 0.0053(5)
C21 0.0142(6) 0.0199(6) 0.0127(6) -0.0007(5) 0.0010(5) 0.0079(5)
C22 0.0210(7) 0.0248(7) 0.0204(7) -0.0029(6) 0.0005(6) 0.0137(6)
C23 0.0259(8) 0.0384(9) 0.0229(8) -0.0037(7) 0.0050(6) 0.0215(7)
C24 0.0277(8) 0.0469(10) 0.0215(8) 0.0060(7) 0.0130(7) 0.0225(8)
C26 0.0156(6) 0.0228(7) 0.0121(6) 0.0030(5) 0.0042(5) 0.0099(5)
C25 0.0240(8) 0.0348(8) 0.0205(7) 0.0096(6) 0.0125(6) 0.0161(7)
O2 0.0579(10) 0.0326(7) 0.0244(7) 0.0054(6) 0.0046(6) 0.0189(7)
C27 0.113(3) 0.145(3) 0.0330(12) 0.0249(16) 0.0262(15) 0.109(3)
O4 0.0384(8) 0.0237(6) 0.0527(9) 0.0144(6) 0.0117(7) 0.0050(6)
C29 0.0465(12) 0.0325(10) 0.0404(11) -0.0043(8) 0.0258(10) -0.0094(9)
O3 0.0475(9) 0.0467(9) 0.0595(11) 0.0285(8) 0.0298(8) 0.0199(8)
C28 0.0526(13) 0.0287(9) 0.0472(12) 0.0112(9) 0.0251(11) 0.0130(9)

loop_
_atom_type_symbol
_atom_type_description
_atom_type_scat_dispersion_real
_atom_type_scat_dispersion_imag
_atom_type_scat_source
C C 0.0033 0.0016 'International Tables Vol C Tables 4.2.6.8 and 6.1.1.4'
H H 0.0000 0.0000 'International Tables Vol C Tables 4.2.6.8 and 6.1.1.4'
N N 0.0061 0.0033 'International Tables Vol C Tables 4.2.6.8 and 6.1.1.4'
O O 0.0106 0.0060 'International Tables Vol C Tables 4.2.6.8 and 6.1.1.4'
Os Os -1.2165 7.6030 'International Tables Vol C Tables 4.2.6.8 and 6.1.1.4'

loop_
_geom_angle_atom_site_label_1
_geom_angle_atom_site_label_2
_geom_angle_atom_site_label_3
_geom_angle
O1 Os1 N2 82.81(4)
O1 Os1 N1 78.34(4)
N2 Os1 N1 82.46(4)
O1 Os1 C3 143.68(5)
N2 Os1 C3 131.90(5)
N1 Os1 C3 94.13(5)
O1 Os1 C5 91.17(4)
N2 Os1 C5 142.07(5)
N1 Os1 C5 133.02(5)
C3 Os1 C5 68.02(5)
O1 Os1 C2 169.55(5)
N2 Os1 C2 99.17(5)
N1 Os1 C2 112.06(5)
C3 Os1 C2 38.23(5)
C5 Os1 C2 80.95(5)
O1 Os1 C6 101.42(5)
N2 Os1 C6 106.48(5)
N1 Os1 C6 171.00(5)
C3 Os1 C6 80.71(5)
C5 Os1 C6 38.11(5)
C2 Os1 C6 68.15(5)
O1 Os1 C1 132.35(5)
N2 Os1 C1 87.97(5)
N1 Os1 C1 146.41(5)
C3 Os1 C1 68.89(5)
C5 Os1 C1 68.74(5)
C2 Os1 C1 38.04(5)
C6 Os1 C1 37.74(5)
O1 Os1 C4 108.46(5)
N2 Os1 C4 168.20(5)
N1 Os1 C4 102.87(5)
C3 Os1 C4 38.11(5)
C5 Os1 C4 37.55(5)
C2 Os1 C4 69.12(5)
C6 Os1 C4 68.55(5)
C1 Os1 C4 81.82(5)
C18 O1 Os1 114.42(8)
C11 N1 C19 118.58(12)
C11 N1 Os1 127.75(10)
C19 N1 Os1 113.45(9)
C20 N2 N3 111.29(11)
C20 N2 Os1 127.87(10)
N3 N2 Os1 120.71(9)
C26 N3 N2 105.75(11)
C6 C1 C2 118.87(13)
C6 C1 C7 120.21(13)
C2 C1 C7 120.79(13)
C6 C1 Os1 70.98(8)
C2 C1 Os1 70.40(8)
C7 C1 Os1 127.03(10)
C3 C2 C1 119.73(12)
C3 C2 Os1 69.98(8)
C1 C2 Os1 71.56(8)
C2 C3 C4 122.26(13)
C2 C3 Os1 71.79(8)
C4 C3 Os1 73.33(8)
C5 C4 C3 116.81(13)
C5 C4 C8 122.17(12)
C3 C4 C8 121.00(12)
C5 C4 Os1 69.56(8)
C3 C4 Os1 68.57(8)
C8 C4 Os1 131.65(10)
C4 C5 C6 121.91(12)
C4 C5 Os1 72.89(8)
C6 C5 Os1 71.53(8)
C1 C6 C5 120.34(13)
C1 C6 Os1 71.29(8)
C5 C6 Os1 70.35(8)
C4 C8 C9 113.08(12)
C4 C8 C10 109.11(12)
C9 C8 C10 109.80(13)
N1 C11 C12 121.99(14)
C13 C12 C11 120.34(14)
C12 C13 C14 119.33(13)
C19 C14 C13 117.08(13)
C19 C14 C15 118.14(13)
C13 C14 C15 124.78(13)
C16 C15 C14 119.30(13)
C15 C16 C17 122.53(14)
C18 C17 C16 119.87(14)
O1 C18 C17 124.07(13)
O1 C18 C19 117.99(12)
C17 C18 C19 117.93(13)
N1 C19 C14 122.67(13)
N1 C19 C18 115.11(12)
C14 C19 C18 122.21(13)
N2 C20 C21 108.44(12)
C20 C21 C22 136.31(14)
C20 C21 C26 103.79(12)
C22 C21 C26 119.86(14)
C23 C22 C21 118.19(15)
C22 C23 C24 121.36(15)
C25 C24 C23 121.97(16)
N3 C26 C25 128.03(14)
N3 C26 C21 110.71(12)
C25 C26 C21 121.20(14)
C24 C25 C26 117.42(16)

loop_
_geom_bond_atom_site_label_1
_geom_bond_atom_site_label_2
_geom_bond_distance
Os1 O1 2.0678(9)
Os1 N2 2.0848(12)
Os1 N1 2.0899(12)
Os1 C3 2.1579(13)
Os1 C5 2.1772(13)
Os1 C2 2.1816(14)
Os1 C6 2.1927(13)
Os1 C1 2.1968(14)
Os1 C4 2.2207(14)
O1 C18 1.3263(16)
N1 C11 1.3275(18)
N1 C19 1.3737(17)
N2 C20 1.3436(18)
N2 N3 1.3624(16)
N3 C26 1.3579(18)
C1 C6 1.4196(19)
C1 C2 1.427(2)
C1 C7 1.501(2)
C2 C3 1.421(2)
C3 C4 1.4306(19)
C4 C5 1.4161(19)
C4 C8 1.513(2)
C5 C6 1.4269(19)
C8 C9 1.523(2)
C8 C10 1.538(2)
C11 C12 1.405(2)
C12 C13 1.368(2)
C13 C14 1.416(2)
C14 C19 1.4113(19)
C14 C15 1.416(2)
C15 C16 1.371(2)
C16 C17 1.408(2)
C17 C18 1.3862(19)
C18 C19 1.4195(19)
C20 C21 1.404(2)
C21 C22 1.416(2)
C21 C26 1.417(2)
C22 C23 1.371(2)
C23 C24 1.415(3)
C24 C25 1.369(2)
C26 C25 1.412(2)
O2 C27 1.388(3)
O4 C29 1.410(3)
O3 C28 1.402(2)

loop_
_geom_torsion_atom_site_label_1
_geom_torsion_atom_site_label_2
_geom_torsion_atom_site_label_3
_geom_torsion_atom_site_label_4
_geom_torsion
N2 Os1 O1 C18 -76.40(9)
N1 Os1 O1 C18 7.34(9)
C3 Os1 O1 C18 88.35(11)
C5 Os1 O1 C18 141.17(9)
C2 Os1 O1 C18 -178.0(2)
C6 Os1 O1 C18 178.16(9)
C1 Os1 O1 C18 -157.00(9)
C4 Os1 O1 C18 107.19(9)
O1 Os1 N1 C11 178.96(13)
N2 Os1 N1 C11 -96.87(12)
C3 Os1 N1 C11 34.87(13)
C5 Os1 N1 C11 98.40(13)
C2 Os1 N1 C11 0.01(14)
C1 Os1 N1 C11 -22.18(17)
C4 Os1 N1 C11 72.43(13)
O1 Os1 N1 C19 -6.52(9)
N2 Os1 N1 C19 77.64(9)
C3 Os1 N1 C19 -150.61(10)
C5 Os1 N1 C19 -87.09(11)
C2 Os1 N1 C19 174.52(9)
C1 Os1 N1 C19 152.34(10)
C4 Os1 N1 C19 -113.06(9)
O1 Os1 N2 C20 -30.72(12)
N1 Os1 N2 C20 -109.84(12)
C3 Os1 N2 C20 161.37(11)
C5 Os1 N2 C20 51.90(15)
C2 Os1 N2 C20 138.91(12)
C6 Os1 N2 C20 69.12(12)
C1 Os1 N2 C20 102.43(12)
C4 Os1 N2 C20 132.4(2)
O1 Os1 N2 N3 153.83(10)
N1 Os1 N2 N3 74.71(10)
C3 Os1 N2 N3 -14.09(13)
C5 Os1 N2 N3 -123.55(10)
C2 Os1 N2 N3 -36.54(11)
C6 Os1 N2 N3 -106.34(10)
C1 Os1 N2 N3 -73.03(10)
C4 Os1 N2 N3 -43.0(3)
C20 N2 N3 C26 0.22(15)
Os1 N2 N3 C26 176.37(9)
O1 Os1 C1 C6 -42.28(10)
N2 Os1 C1 C6 -120.64(8)
N1 Os1 C1 C6 166.27(8)
C3 Os1 C1 C6 102.48(9)
C5 Os1 C1 C6 28.76(8)
C2 Os1 C1 C6 131.67(12)
C4 Os1 C1 C6 65.29(8)
O1 Os1 C1 C2 -173.95(7)
N2 Os1 C1 C2 107.70(8)
N1 Os1 C1 C2 34.60(13)
C3 Os1 C1 C2 -29.19(8)
C5 Os1 C1 C2 -102.91(9)
C6 Os1 C1 C2 -131.67(12)
C4 Os1 C1 C2 -66.38(8)
O1 Os1 C1 C7 71.71(14)
N2 Os1 C1 C7 -6.64(13)
N1 Os1 C1 C7 -79.74(16)
C3 Os1 C1 C7 -143.52(14)
C5 Os1 C1 C7 142.75(14)
C2 Os1 C1 C7 -114.34(16)
C6 Os1 C1 C7 113.99(16)
C4 Os1 C1 C7 179.29(14)
C6 C1 C2 C3 -1.1(2)
C7 C1 C2 C3 174.83(13)
Os1 C1 C2 C3 52.69(11)
C6 C1 C2 Os1 -53.75(11)
C7 C1 C2 Os1 122.14(13)
O1 Os1 C2 C3 -107.2(3)
N2 Os1 C2 C3 152.65(8)
N1 Os1 C2 C3 67.13(9)
C5 Os1 C2 C3 -65.78(8)
C6 Os1 C2 C3 -103.17(9)
C1 Os1 C2 C3 -132.68(12)
C4 Os1 C2 C3 -28.76(8)
O1 Os1 C2 C1 25.4(3)
N2 Os1 C2 C1 -74.67(8)
N1 Os1 C2 C1 -160.19(8)
C3 Os1 C2 C1 132.68(12)
C5 Os1 C2 C1 66.90(8)
C6 Os1 C2 C1 29.51(8)
C4 Os1 C2 C1 103.92(9)
C1 C2 C3 C4 2.2(2)
Os1 C2 C3 C4 55.61(12)
C1 C2 C3 Os1 -53.42(12)
O1 Os1 C3 C2 162.99(8)
N2 Os1 C3 C2 -37.54(11)
N1 Os1 C3 C2 -121.11(8)
C5 Os1 C3 C2 103.78(9)
C6 Os1 C3 C2 66.32(8)
C1 Os1 C3 C2 29.05(8)
C4 Os1 C3 C2 133.24(12)
O1 Os1 C3 C4 29.76(12)
N2 Os1 C3 C4 -170.78(7)
N1 Os1 C3 C4 105.65(8)
C5 Os1 C3 C4 -29.45(8)
C2 Os1 C3 C4 -133.24(12)
C6 Os1 C3 C4 -66.92(8)
C1 Os1 C3 C4 -104.19(9)
C2 C3 C4 C5 -3.1(2)
Os1 C3 C4 C5 51.77(11)
C2 C3 C4 C8 178.42(13)
Os1 C3 C4 C8 -126.66(12)
C2 C3 C4 Os1 -54.92(12)
O1 Os1 C4 C5 66.49(8)
N2 Os1 C4 C5 -95.9(2)
N1 Os1 C4 C5 148.31(8)
C3 Os1 C4 C5 -131.57(12)
C2 Os1 C4 C5 -102.72(9)
C6 Os1 C4 C5 -28.86(8)
C1 Os1 C4 C5 -65.54(8)
O1 Os1 C4 C3 -161.95(8)
N2 Os1 C4 C3 35.7(3)
N1 Os1 C4 C3 -80.12(9)
C5 Os1 C4 C3 131.57(12)
C2 Os1 C4 C3 28.85(8)
C6 Os1 C4 C3 102.71(9)
C1 Os1 C4 C3 66.03(9)
O1 Os1 C4 C8 -48.91(13)
N2 Os1 C4 C8 148.7(2)
N1 Os1 C4 C8 32.91(13)
C3 Os1 C4 C8 113.03(16)
C5 Os1 C4 C8 -115.40(16)
C2 Os1 C4 C8 141.88(14)
C6 Os1 C4 C8 -144.26(14)
C1 Os1 C4 C8 179.06(13)
C3 C4 C5 C6 3.11(19)
C8 C4 C5 C6 -178.48(13)
Os1 C4 C5 C6 54.40(12)
C3 C4 C5 Os1 -51.29(11)
C8 C4 C5 Os1 127.12(13)
O1 Os1 C5 C4 -119.55(8)
N2 Os1 C5 C4 160.68(8)
N1 Os1 C5 C4 -44.46(10)
C3 Os1 C5 C4 29.86(8)
C2 Os1 C5 C4 67.35(8)
C6 Os1 C5 C4 133.30(12)
C1 Os1 C5 C4 104.81(9)
O1 Os1 C5 C6 107.15(8)
N2 Os1 C5 C6 27.37(12)
N1 Os1 C5 C6 -177.76(7)
C3 Os1 C5 C6 -103.44(9)
C2 Os1 C5 C6 -65.95(8)
C1 Os1 C5 C6 -28.50(8)
C4 Os1 C5 C6 -133.30(12)
C2 C1 C6 C5 1.0(2)
C7 C1 C6 C5 -174.87(13)
Os1 C1 C6 C5 -52.44(11)
C2 C1 C6 Os1 53.48(11)
C7 C1 C6 Os1 -122.43(13)
C4 C5 C6 C1 -2.2(2)
Os1 C5 C6 C1 52.87(12)
C4 C5 C6 Os1 -55.02(12)
O1 Os1 C6 C1 149.52(8)
N2 Os1 C6 C1 63.73(9)
C3 Os1 C6 C1 -67.36(9)
C5 Os1 C6 C1 -133.41(12)
C2 Os1 C6 C1 -29.73(8)
C4 Os1 C6 C1 -104.95(9)
O1 Os1 C6 C5 -77.07(8)
N2 Os1 C6 C5 -162.86(7)
C3 Os1 C6 C5 66.05(8)
C2 Os1 C6 C5 103.68(9)
C1 Os1 C6 C5 133.41(12)
C4 Os1 C6 C5 28.46(8)
C5 C4 C8 C9 -44.25(19)
C3 C4 C8 C9 134.10(14)
Os1 C4 C8 C9 46.17(18)
C5 C4 C8 C10 78.26(17)
C3 C4 C8 C10 -103.40(15)
Os1 C4 C8 C10 168.67(11)
C19 N1 C11 C12 0.5(2)
Os1 N1 C11 C12 174.75(11)
N1 C11 C12 C13 -1.0(2)
C11 C12 C13 C14 0.5(2)
C12 C13 C14 C19 0.4(2)
C12 C13 C14 C15 -178.83(14)
C19 C14 C15 C16 0.4(2)
C13 C14 C15 C16 179.67(14)
C14 C15 C16 C17 0.6(2)
C15 C16 C17 C18 -1.1(2)
Os1 O1 C18 C17 173.09(11)
Os1 O1 C18 C19 -7.13(15)
C16 C17 C18 O1 -179.82(13)
C16 C17 C18 C19 0.4(2)
C11 N1 C19 C14 0.5(2)
Os1 N1 C19 C14 -174.54(10)
C11 N1 C19 C18 179.98(12)
Os1 N1 C19 C18 4.92(15)
C13 C14 C19 N1 -1.0(2)
C15 C14 C19 N1 178.32(13)
C13 C14 C19 C18 179.62(13)
C15 C14 C19 C18 -1.1(2)
O1 C18 C19 N1 1.42(18)
C17 C18 C19 N1 -178.80(12)
O1 C18 C19 C14 -179.12(12)
C17 C18 C19 C14 0.7(2)
N3 N2 C20 C21 -0.41(16)
Os1 N2 C20 C21 -176.21(9)
N2 C20 C21 C22 -177.16(16)
N2 C20 C21 C26 0.41(15)
C20 C21 C22 C23 177.25(17)
C26 C21 C22 C23 0.0(2)
C21 C22 C23 C24 -0.2(2)
C22 C23 C24 C25 0.2(3)
N2 N3 C26 C25 177.38(15)
N2 N3 C26 C21 0.05(16)
C20 C21 C26 N3 -0.28(16)
C22 C21 C26 N3 177.78(13)
C20 C21 C26 C25 -177.83(14)
C22 C21 C26 C25 0.2(2)
C23 C24 C25 C26 0.0(3)
N3 C26 C25 C24 -177.31(15)
C21 C26 C25 C24 -0.2(2)
